data_1508662
loop_
_publ_author_name
'Liu, Jun'
'Liu, Yuanhong'

_publ_section_title
;
 Gold-catalyzed cyclizations of (o-alkynyl)phenoxyacrylates with external
 nucleophiles: regio- and stereoselective synthesis of functionalized
 benzo[b]oxepines.
;
_journal_issue 18
_journal_name_full 'Organic letters'
_journal_page_first 4742
_journal_page_last 4745
_journal_paper_doi 10.1021/ol302252h
_journal_volume 14
_journal_year 2012
_chemical_formula_sum 'C29 H31 N O5 S'
_chemical_formula_weight 505.61
_chemical_name_systematic
; 
 ? 
;
_space_group_IT_number 15
_symmetry_cell_setting monoclinic
_symmetry_space_group_name_Hall '-C 2yc'
_symmetry_space_group_name_H-M 'C 1 2/c 1'
_atom_sites_solution_hydrogens geom
_atom_sites_solution_primary direct
_atom_sites_solution_secondary difmap
_audit_creation_method SHELXL-97
_cell_angle_alpha 90.00
_cell_angle_beta 109.9090(10)
_cell_angle_gamma 90.00
_cell_formula_units_Z 8
_cell_length_a 27.970(2)
_cell_length_b 10.9798(8)
_cell_length_c 18.1836(14)
_cell_measurement_reflns_used 4217
_cell_measurement_temperature 293(2)
_cell_measurement_theta_max 48.602
_cell_measurement_theta_min 4.717
_cell_volume 5250.5(7)
_computing_cell_refinement 'Bruker SMART'
_computing_data_collection 'Bruker SMART'
_computing_data_reduction 'Bruker SHELXTL'
_computing_molecular_graphics 'Bruker SHELXTL'
_computing_publication_material 'Bruker SHELXTL'
_computing_structure_refinement 'SHELXL-97 (Sheldrick, 1997)'
_computing_structure_solution 'SHELXS-97 (Sheldrick, 1990)'
_diffrn_ambient_temperature 293(2)
_diffrn_measured_fraction_theta_full 0.995
_diffrn_measured_fraction_theta_max 0.995
_diffrn_measurement_device_type 'CCD area detector'
_diffrn_measurement_method 'phi and omega scans'
_diffrn_radiation_monochromator graphite
_diffrn_radiation_source 'fine-focus sealed tube'
_diffrn_radiation_type MoK\a
_diffrn_radiation_wavelength 0.71073
_diffrn_reflns_av_R_equivalents 0.0270
_diffrn_reflns_av_sigmaI/netI 0.0306
_diffrn_reflns_limit_h_max 34
_diffrn_reflns_limit_h_min -34
_diffrn_reflns_limit_k_max 13
_diffrn_reflns_limit_k_min -8
_diffrn_reflns_limit_l_max 22
_diffrn_reflns_limit_l_min -22
_diffrn_reflns_number 13958
_diffrn_reflns_theta_full 26.00
_diffrn_reflns_theta_max 26.00
_diffrn_reflns_theta_min 2.01
_exptl_absorpt_coefficient_mu 0.163
_exptl_absorpt_correction_T_max 1.00000
_exptl_absorpt_correction_T_min 0.67716
_exptl_absorpt_correction_type empirical
_exptl_absorpt_process_details sadabs
_exptl_crystal_colour colorless
_exptl_crystal_density_diffrn 1.279
_exptl_crystal_density_method 'not measured'
_exptl_crystal_description prismatic
_exptl_crystal_F_000 2144
_exptl_crystal_size_max 0.317
_exptl_crystal_size_mid 0.269
_exptl_crystal_size_min 0.211
_refine_diff_density_max 0.887
_refine_diff_density_min -0.294
_refine_diff_density_rms 0.050
_refine_ls_extinction_expression Fc^*^=kFc[1+0.001xFc^2^\l^3^/sin(2\q)]^-1/4^
_refine_ls_extinction_method SHELXL
_refine_ls_goodness_of_fit_ref 1.027
_refine_ls_hydrogen_treatment constr
_refine_ls_matrix_type full
_refine_ls_number_parameters 329
_refine_ls_number_reflns 5144
_refine_ls_number_restraints 0
_refine_ls_restrained_S_all 1.027
_refine_ls_R_factor_all 0.0694
_refine_ls_R_factor_gt 0.0556
_refine_ls_shift/su_max 0.001
_refine_ls_shift/su_mean 0.000
_refine_ls_structure_factor_coef Fsqd
_refine_ls_weighting_details 'calc w=1/[\s^2^(Fo^2^)+(0.0855P)^2^+3.7863P] where P=(Fo^2^+2Fc^2^)/3'
_refine_ls_weighting_scheme calc
_refine_ls_wR_factor_gt 0.1484
_refine_ls_wR_factor_ref 0.1601
_reflns_number_gt 4089
_reflns_number_total 5144
_reflns_threshold_expression >2sigma(I)
_cod_data_source_file ol302252h_si_004.cif
_cod_data_source_block cd211506
_cod_depositor_comments
;
The following automatic conversions were performed:

'_symmetry_cell_setting' value 'Monoclinic' changed to 'monoclinic'
according to /home/saulius/struct/CIF-dictionaries/cif_core.dic
dictionary named 'cif_core.dic' version 2.4.2 from 2011-04-26.

Automatic conversion script
Id: cif_fix_values 1891 2012-01-12 08:04:46Z andrius 
;
_cod_original_sg_symbol_H-M C2/c
_cod_database_code 1508662

loop_
_symmetry_equiv_pos_as_xyz
'x, y, z'
'-x, y, -z+1/2'
'x+1/2, y+1/2, z'
'-x+1/2, y+1/2, -z+1/2'
'-x, -y, -z'
'x, -y, z-1/2'
'-x+1/2, -y+1/2, -z'
'x+1/2, -y+1/2, z-1/2'

loop_
_atom_site_label
_atom_site_type_symbol
_atom_site_fract_x
_atom_site_fract_y
_atom_site_fract_z
_atom_site_U_iso_or_equiv
_atom_site_adp_type
_atom_site_occupancy
_atom_site_symmetry_multiplicity
_atom_site_calc_flag
_atom_site_refinement_flags
S1 S 0.13332(2) 0.23649(5) 0.40028(3) 0.04835(19) Uani 1 1 d .
N1 N 0.13928(6) 0.19728(16) 0.31626(10) 0.0437(4) Uani 1 1 d .
O1 O 0.08280(6) 0.21716(14) 0.18727(9) 0.0532(4) Uani 1 1 d .
O2 O 0.02358(7) -0.01446(19) 0.15588(13) 0.0770(6) Uani 1 1 d .
O3 O 0.08218(8) -0.11439(18) 0.12111(11) 0.0738(5) Uani 1 1 d .
O4 O 0.08086(7) 0.26160(16) 0.38414(11) 0.0643(5) Uani 1 1 d .
O5 O 0.17050(7) 0.32805(14) 0.43373(10) 0.0620(5) Uani 1 1 d .
C1 C 0.09701(8) 0.1418(2) 0.25339(13) 0.0455(5) Uani 1 1 d .
H1 H 0.0680 0.1284 0.2710 0.055 Uiso 1 1 calc R
C2 C 0.11288(8) 0.02152(19) 0.22543(13) 0.0451(5) Uani 1 1 d .
H2 H 0.1360 0.0439 0.1975 0.054 Uiso 1 1 calc R
C3 C 0.14299(8) -0.06423(19) 0.29101(13) 0.0442(5) Uani 1 1 d .
C4 C 0.19042(8) -0.03338(19) 0.33310(14) 0.0478(5) Uani 1 1 d .
H4 H 0.2091 -0.0881 0.3711 0.057 Uiso 1 1 calc R
C5 C 0.21570(8) 0.0803(2) 0.32432(13) 0.0470(5) Uani 1 1 d .
C6 C 0.19003(8) 0.19121(19) 0.31327(12) 0.0442(5) Uani 1 1 d .
C7 C 0.21397(9) 0.2982(2) 0.30404(13) 0.0519(5) Uani 1 1 d .
H7 H 0.1962 0.3715 0.2956 0.062 Uiso 1 1 calc R
C8 C 0.26358(10) 0.2958(3) 0.30735(15) 0.0614(7) Uani 1 1 d .
H8 H 0.2794 0.3673 0.3005 0.074 Uiso 1 1 calc R
C9 C 0.29015(10) 0.1880(3) 0.32084(16) 0.0661(7) Uani 1 1 d .
H9 H 0.3241 0.1872 0.3244 0.079 Uiso 1 1 calc R
C10 C 0.26649(9) 0.0808(2) 0.32906(16) 0.0609(6) Uani 1 1 d .
H10 H 0.2847 0.0082 0.3379 0.073 Uiso 1 1 calc R
C11 C 0.12117(8) -0.17991(19) 0.30729(13) 0.0463(5) Uani 1 1 d .
C12 C 0.07177(9) -0.1875(2) 0.30844(15) 0.0561(6) Uani 1 1 d .
H12 H 0.0505 -0.1199 0.2950 0.067 Uiso 1 1 calc R
C13 C 0.05408(11) -0.2950(3) 0.32943(17) 0.0680(7) Uani 1 1 d .
H13 H 0.0210 -0.2986 0.3300 0.082 Uiso 1 1 calc R
C14 C 0.08421(12) -0.3957(3) 0.34923(18) 0.0708(7) Uani 1 1 d .
H14 H 0.0719 -0.4674 0.3633 0.085 Uiso 1 1 calc R
C15 C 0.13282(12) -0.3899(2) 0.34808(19) 0.0715(8) Uani 1 1 d .
H15 H 0.1537 -0.4582 0.3616 0.086 Uiso 1 1 calc R
C16 C 0.15099(10) -0.2841(2) 0.32711(16) 0.0594(6) Uani 1 1 d .
H16 H 0.1840 -0.2822 0.3262 0.071 Uiso 1 1 calc R
C17 C 0.06690(10) -0.0355(2) 0.16468(15) 0.0557(6) Uani 1 1 d .
C18 C 0.04200(16) -0.1744(4) 0.0593(2) 0.1084(13) Uani 1 1 d .
H18A H 0.0211 -0.2202 0.0816 0.163 Uiso 1 1 calc R
H18B H 0.0567 -0.2284 0.0313 0.163 Uiso 1 1 calc R
H18C H 0.0216 -0.1144 0.0240 0.163 Uiso 1 1 calc R
C19 C 0.05092(11) 0.3172(3) 0.19085(19) 0.0742(8) Uani 1 1 d .
H19A H 0.0675 0.3665 0.2367 0.089 Uiso 1 1 calc R
H19B H 0.0190 0.2876 0.1939 0.089 Uiso 1 1 calc R
C20 C 0.04158(14) 0.3911(3) 0.1181(2) 0.0979(11) Uani 1 1 d .
H20A H 0.0142 0.4484 0.1127 0.118 Uiso 1 1 calc R
H20B H 0.0314 0.3379 0.0728 0.118 Uiso 1 1 calc R
C21 C 0.09180(16) 0.4634(4) 0.1219(2) 0.1027(11) Uani 1 1 d .
H21A H 0.0960 0.5327 0.1567 0.123 Uiso 1 1 calc R
H21B H 0.1210 0.4105 0.1436 0.123 Uiso 1 1 calc R
C22 C 0.0903(2) 0.5059(5) 0.0457(3) 0.1460(19) Uani 1 1 d .
H22A H 0.0793 0.4408 0.0084 0.219 Uiso 1 1 calc R
H22B H 0.1236 0.5324 0.0485 0.219 Uiso 1 1 calc R
H22C H 0.0668 0.5727 0.0295 0.219 Uiso 1 1 calc R
C23 C 0.14931(8) 0.1066(2) 0.46025(12) 0.0460(5) Uani 1 1 d .
C24 C 0.19947(9) 0.0854(2) 0.50449(14) 0.0581(6) Uani 1 1 d .
H24 H 0.2244 0.1427 0.5066 0.070 Uiso 1 1 calc R
C25 C 0.21188(11) -0.0220(3) 0.54542(16) 0.0687(7) Uani 1 1 d .
H25 H 0.2457 -0.0374 0.5748 0.082 Uiso 1 1 calc R
C26 C 0.17540(11) -0.1075(2) 0.54397(15) 0.0655(7) Uani 1 1 d .
C27 C 0.12574(10) -0.0830(2) 0.50073(16) 0.0647(7) Uani 1 1 d .
H27 H 0.1007 -0.1392 0.5001 0.078 Uiso 1 1 calc R
C28 C 0.11212(9) 0.0225(2) 0.45841(14) 0.0551(6) Uani 1 1 d .
H28 H 0.0783 0.0373 0.4288 0.066 Uiso 1 1 calc R
C29 C 0.18969(16) -0.2266(3) 0.5885(2) 0.1075(13) Uani 1 1 d .
H29A H 0.1608 -0.2580 0.5995 0.161 Uiso 1 1 calc R
H29B H 0.2171 -0.2127 0.6367 0.161 Uiso 1 1 calc R
H29C H 0.2002 -0.2844 0.5574 0.161 Uiso 1 1 calc R

loop_
_atom_site_aniso_label
_atom_site_aniso_U_11
_atom_site_aniso_U_22
_atom_site_aniso_U_33
_atom_site_aniso_U_23
_atom_site_aniso_U_13
_atom_site_aniso_U_12
S1 0.0556(4) 0.0401(3) 0.0528(4) 0.0001(2) 0.0228(3) 0.0061(2)
N1 0.0430(9) 0.0397(9) 0.0487(10) 0.0009(8) 0.0161(8) 0.0020(7)
O1 0.0541(9) 0.0489(9) 0.0531(10) 0.0098(7) 0.0139(7) 0.0070(7)
O2 0.0504(11) 0.0780(13) 0.0902(15) -0.0028(11) 0.0076(9) -0.0088(9)
O3 0.0882(13) 0.0703(12) 0.0653(12) -0.0202(10) 0.0293(10) -0.0226(10)
O4 0.0642(11) 0.0653(11) 0.0709(12) 0.0062(9) 0.0325(9) 0.0208(9)
O5 0.0829(12) 0.0410(9) 0.0641(11) -0.0086(8) 0.0277(9) -0.0068(8)
C1 0.0416(11) 0.0427(11) 0.0512(12) 0.0053(9) 0.0145(9) 0.0012(9)
C2 0.0457(11) 0.0414(11) 0.0495(12) 0.0008(9) 0.0179(9) -0.0033(9)
C3 0.0445(12) 0.0390(11) 0.0522(12) -0.0003(9) 0.0206(10) 0.0043(9)
C4 0.0468(12) 0.0403(11) 0.0574(13) 0.0028(10) 0.0193(10) 0.0082(9)
C5 0.0426(11) 0.0477(12) 0.0496(12) -0.0020(10) 0.0140(9) -0.0012(9)
C6 0.0444(11) 0.0449(12) 0.0435(12) -0.0012(9) 0.0153(9) -0.0035(9)
C7 0.0599(14) 0.0486(13) 0.0476(13) -0.0008(10) 0.0191(10) -0.0085(10)
C8 0.0634(15) 0.0656(16) 0.0589(15) -0.0026(12) 0.0257(12) -0.0226(13)
C9 0.0462(13) 0.084(2) 0.0705(17) -0.0053(14) 0.0232(12) -0.0114(13)
C10 0.0463(13) 0.0628(16) 0.0729(17) -0.0033(13) 0.0194(12) 0.0015(11)
C11 0.0526(12) 0.0403(11) 0.0490(12) -0.0015(9) 0.0210(10) -0.0003(9)
C12 0.0509(13) 0.0529(13) 0.0665(15) 0.0036(11) 0.0228(11) -0.0001(11)
C13 0.0625(15) 0.0690(17) 0.0782(19) 0.0045(14) 0.0310(14) -0.0126(13)
C14 0.0861(19) 0.0518(15) 0.0786(19) 0.0076(13) 0.0336(16) -0.0119(14)
C15 0.0822(19) 0.0423(14) 0.095(2) 0.0084(13) 0.0367(16) 0.0043(13)
C16 0.0618(14) 0.0447(13) 0.0787(17) -0.0015(12) 0.0329(13) 0.0041(11)
C17 0.0620(16) 0.0488(13) 0.0533(14) 0.0060(11) 0.0159(11) -0.0102(11)
C18 0.137(3) 0.109(3) 0.078(2) -0.036(2) 0.035(2) -0.061(2)
C19 0.0590(15) 0.0751(19) 0.089(2) 0.0255(16) 0.0264(14) 0.0241(14)
C20 0.098(2) 0.072(2) 0.100(3) 0.0196(18) 0.004(2) 0.0261(19)
C21 0.109(3) 0.090(3) 0.098(3) 0.019(2) 0.022(2) 0.016(2)
C22 0.163(5) 0.152(4) 0.115(4) 0.040(3) 0.037(3) 0.022(4)
C23 0.0510(12) 0.0457(12) 0.0428(12) -0.0022(9) 0.0179(10) -0.0006(9)
C24 0.0550(14) 0.0562(14) 0.0547(14) 0.0009(11) 0.0076(11) -0.0096(11)
C25 0.0613(16) 0.0691(17) 0.0577(15) 0.0064(13) -0.0030(12) -0.0005(13)
C26 0.0804(18) 0.0560(15) 0.0529(14) 0.0097(11) 0.0132(13) -0.0025(13)
C27 0.0682(16) 0.0606(16) 0.0640(16) 0.0087(12) 0.0209(13) -0.0137(13)
C28 0.0488(12) 0.0618(15) 0.0555(14) 0.0051(11) 0.0186(11) -0.0014(11)
C29 0.120(3) 0.079(2) 0.101(3) 0.040(2) 0.007(2) 0.002(2)

loop_
_atom_type_symbol
_atom_type_description
_atom_type_scat_dispersion_real
_atom_type_scat_dispersion_imag
_atom_type_scat_source
C C 0.0033 0.0016 'International Tables Vol C Tables 4.2.6.8 and 6.1.1.4'
H H 0.0000 0.0000 'International Tables Vol C Tables 4.2.6.8 and 6.1.1.4'
N N 0.0061 0.0033 'International Tables Vol C Tables 4.2.6.8 and 6.1.1.4'
O O 0.0106 0.0060 'International Tables Vol C Tables 4.2.6.8 and 6.1.1.4'
S S 0.1246 0.1234 'International Tables Vol C Tables 4.2.6.8 and 6.1.1.4'

loop_
_geom_angle_atom_site_label_1
_geom_angle_atom_site_label_2
_geom_angle_atom_site_label_3
_geom_angle
O4 S1 O5 120.20(11)
O4 S1 N1 106.38(10)
O5 S1 N1 106.87(10)
O4 S1 C23 108.19(11)
O5 S1 C23 108.24(11)
N1 S1 C23 106.15(10)
C6 N1 C1 119.60(17)
C6 N1 S1 117.30(14)
C1 N1 S1 121.41(14)
C1 O1 C19 114.44(19)
C17 O3 C18 115.7(3)
O1 C1 N1 109.91(17)
O1 C1 C2 104.70(18)
N1 C1 C2 111.61(17)
O1 C1 H1 110.2
N1 C1 H1 110.2
C2 C1 H1 110.2
C17 C2 C3 114.79(18)
C17 C2 C1 109.13(18)
C3 C2 C1 114.62(18)
C17 C2 H2 105.8
C3 C2 H2 105.8
C1 C2 H2 105.8
C4 C3 C11 120.1(2)
C4 C3 C2 117.96(19)
C11 C3 C2 121.95(19)
C3 C4 C5 125.2(2)
C3 C4 H4 117.4
C5 C4 H4 117.4
C6 C5 C10 118.0(2)
C6 C5 C4 120.97(19)
C10 C5 C4 121.0(2)
C7 C6 C5 120.7(2)
C7 C6 N1 119.1(2)
C5 C6 N1 120.08(18)
C8 C7 C6 120.1(2)
C8 C7 H7 120.0
C6 C7 H7 120.0
C7 C8 C9 120.2(2)
C7 C8 H8 119.9
C9 C8 H8 119.9
C8 C9 C10 120.1(2)
C8 C9 H9 119.9
C10 C9 H9 119.9
C9 C10 C5 120.8(2)
C9 C10 H10 119.6
C5 C10 H10 119.6
C16 C11 C12 117.3(2)
C16 C11 C3 120.4(2)
C12 C11 C3 122.2(2)
C13 C12 C11 120.4(2)
C13 C12 H12 119.8
C11 C12 H12 119.8
C14 C13 C12 121.2(3)
C14 C13 H13 119.4
C12 C13 H13 119.4
C13 C14 C15 119.2(2)
C13 C14 H14 120.4
C15 C14 H14 120.4
C14 C15 C16 120.4(3)
C14 C15 H15 119.8
C16 C15 H15 119.8
C15 C16 C11 121.5(2)
C15 C16 H16 119.2
C11 C16 H16 119.2
O2 C17 O3 124.2(2)
O2 C17 C2 126.1(2)
O3 C17 C2 109.6(2)
O3 C18 H18A 109.5
O3 C18 H18B 109.5
H18A C18 H18B 109.5
O3 C18 H18C 109.5
H18A C18 H18C 109.5
H18B C18 H18C 109.5
O1 C19 C20 107.5(3)
O1 C19 H19A 110.2
C20 C19 H19A 110.2
O1 C19 H19B 110.2
C20 C19 H19B 110.2
H19A C19 H19B 108.5
C19 C20 C21 110.2(3)
C19 C20 H20A 109.6
C21 C20 H20A 109.6
C19 C20 H20B 109.6
C21 C20 H20B 109.6
H20A C20 H20B 108.1
C22 C21 C20 112.3(4)
C22 C21 H21A 109.1
C20 C21 H21A 109.1
C22 C21 H21B 109.1
C20 C21 H21B 109.1
H21A C21 H21B 107.9
C21 C22 H22A 109.5
C21 C22 H22B 109.5
H22A C22 H22B 109.5
C21 C22 H22C 109.5
H22A C22 H22C 109.5
H22B C22 H22C 109.5
C24 C23 C28 120.6(2)
C24 C23 S1 119.47(18)
C28 C23 S1 119.76(18)
C25 C24 C23 118.7(2)
C25 C24 H24 120.7
C23 C24 H24 120.7
C24 C25 C26 121.7(2)
C24 C25 H25 119.2
C26 C25 H25 119.2
C27 C26 C25 118.4(2)
C27 C26 C29 120.4(3)
C25 C26 C29 121.1(3)
C26 C27 C28 121.4(2)
C26 C27 H27 119.3
C28 C27 H27 119.3
C27 C28 C23 119.2(2)
C27 C28 H28 120.4
C23 C28 H28 120.4
C26 C29 H29A 109.5
C26 C29 H29B 109.5
H29A C29 H29B 109.5
C26 C29 H29C 109.5
H29A C29 H29C 109.5
H29B C29 H29C 109.5

loop_
_geom_bond_atom_site_label_1
_geom_bond_atom_site_label_2
_geom_bond_distance
S1 O4 1.4218(18)
S1 O5 1.4253(17)
S1 N1 1.6493(19)
S1 C23 1.758(2)
N1 C6 1.441(3)
N1 C1 1.468(3)
O1 C1 1.401(3)
O1 C19 1.430(3)
O2 C17 1.190(3)
O3 C17 1.338(3)
O3 C18 1.449(4)
C1 C2 1.534(3)
C1 H1 0.9800
C2 C17 1.516(3)
C2 C3 1.528(3)
C2 H2 0.9800
C3 C4 1.330(3)
C3 C11 1.482(3)
C4 C5 1.470(3)
C4 H4 0.9300
C5 C6 1.393(3)
C5 C10 1.394(3)
C6 C7 1.390(3)
C7 C8 1.368(3)
C7 H7 0.9300
C8 C9 1.374(4)
C8 H8 0.9300
C9 C10 1.383(4)
C9 H9 0.9300
C10 H10 0.9300
C11 C16 1.389(3)
C11 C12 1.392(3)
C12 C13 1.383(4)
C12 H12 0.9300
C13 C14 1.362(4)
C13 H13 0.9300
C14 C15 1.368(4)
C14 H14 0.9300
C15 C16 1.373(4)
C15 H15 0.9300
C16 H16 0.9300
C18 H18A 0.9600
C18 H18B 0.9600
C18 H18C 0.9600
C19 C20 1.497(4)
C19 H19A 0.9700
C19 H19B 0.9700
C20 C21 1.594(5)
C20 H20A 0.9700
C20 H20B 0.9700
C21 C22 1.450(6)
C21 H21A 0.9700
C21 H21B 0.9700
C22 H22A 0.9600
C22 H22B 0.9600
C22 H22C 0.9600
C23 C24 1.379(3)
C23 C28 1.383(3)
C24 C25 1.375(4)
C24 H24 0.9300
C25 C26 1.380(4)
C25 H25 0.9300
C26 C27 1.370(4)
C26 C29 1.518(4)
C27 C28 1.371(4)
C27 H27 0.9300
C28 H28 0.9300
C29 H29A 0.9600
C29 H29B 0.9600
C29 H29C 0.9600

loop_
_geom_torsion_atom_site_label_1
_geom_torsion_atom_site_label_2
_geom_torsion_atom_site_label_3
_geom_torsion_atom_site_label_4
_geom_torsion
O4 S1 N1 C6 167.62(15)
O5 S1 N1 C6 38.05(18)
C23 S1 N1 C6 -77.31(17)
O4 S1 N1 C1 -27.28(18)
O5 S1 N1 C1 -156.84(16)
C23 S1 N1 C1 87.80(17)
C19 O1 C1 N1 -80.2(2)
C19 O1 C1 C2 159.8(2)
C6 N1 C1 O1 -77.4(2)
S1 N1 C1 O1 117.82(17)
C6 N1 C1 C2 38.3(2)
S1 N1 C1 C2 -126.47(17)
O1 C1 C2 C17 -65.0(2)
N1 C1 C2 C17 176.15(18)
O1 C1 C2 C3 164.68(17)
N1 C1 C2 C3 45.8(2)
C17 C2 C3 C4 161.4(2)
C1 C2 C3 C4 -71.1(3)
C17 C2 C3 C11 -17.3(3)
C1 C2 C3 C11 110.2(2)
C11 C3 C4 C5 -177.9(2)
C2 C3 C4 C5 3.3(3)
C3 C4 C5 C6 42.0(3)
C3 C4 C5 C10 -139.9(2)
C10 C5 C6 C7 2.6(3)
C4 C5 C6 C7 -179.2(2)
C10 C5 C6 N1 -173.4(2)
C4 C5 C6 N1 4.7(3)
C1 N1 C6 C7 114.0(2)
S1 N1 C6 C7 -80.6(2)
C1 N1 C6 C5 -69.8(3)
S1 N1 C6 C5 95.6(2)
C5 C6 C7 C8 -1.4(3)
N1 C6 C7 C8 174.7(2)
C6 C7 C8 C9 -0.9(4)
C7 C8 C9 C10 1.7(4)
C8 C9 C10 C5 -0.4(4)
C6 C5 C10 C9 -1.8(4)
C4 C5 C10 C9 -179.9(2)
C4 C3 C11 C16 -38.2(3)
C2 C3 C11 C16 140.5(2)
C4 C3 C11 C12 137.6(2)
C2 C3 C11 C12 -43.7(3)
C16 C11 C12 C13 0.6(4)
C3 C11 C12 C13 -175.3(2)
C11 C12 C13 C14 -0.1(4)
C12 C13 C14 C15 -0.1(5)
C13 C14 C15 C16 -0.1(5)
C14 C15 C16 C11 0.6(5)
C12 C11 C16 C15 -0.9(4)
C3 C11 C16 C15 175.1(3)
C18 O3 C17 O2 0.9(4)
C18 O3 C17 C2 -178.9(2)
C3 C2 C17 O2 109.4(3)
C1 C2 C17 O2 -20.9(3)
C3 C2 C17 O3 -70.9(3)
C1 C2 C17 O3 158.86(19)
C1 O1 C19 C20 177.3(2)
O1 C19 C20 C21 -72.2(4)
C19 C20 C21 C22 162.5(4)
O4 S1 C23 C24 -159.18(19)
O5 S1 C23 C24 -27.4(2)
N1 S1 C23 C24 87.0(2)
O4 S1 C23 C28 25.4(2)
O5 S1 C23 C28 157.10(19)
N1 S1 C23 C28 -88.5(2)
C28 C23 C24 C25 1.3(4)
S1 C23 C24 C25 -174.1(2)
C23 C24 C25 C26 -0.9(4)
C24 C25 C26 C27 -0.4(5)
C24 C25 C26 C29 179.1(3)
C25 C26 C27 C28 1.2(4)
C29 C26 C27 C28 -178.3(3)
C26 C27 C28 C23 -0.8(4)
C24 C23 C28 C27 -0.5(4)
S1 C23 C28 C27 174.9(2)
